data_7232122
loop_
_publ_author_name
'Rani, Jyoti'
'Kaur, Gurkiran'
'Sushila, Sushila'
'Diksha, Diksha'
'Yadav, Rashmi'
'Kataria, Ramesh'
'Venugopalan, Paloth'
'Natarajan, Palani'
'Chaudhary, Arvind'
'Patra, Ranjan'

_publ_section_title
;
 Wheel-and-axle topology-driven halogen bonds: formation of ladder, 1D and
 2D networks in hexa-coordinated Sn(iv) porphyrins
;
_journal_issue 7
_journal_name_full CrystEngComm
_journal_page_first 1150
_journal_paper_doi 10.1039/C8CE01877D
_journal_volume 21
_journal_year 2019
_chemical_formula_sum 'C64 H46 Br2 I4 N4 O4 Sn'
_chemical_formula_weight 1721.16
_chemical_name_common 4-Bromobenzoate-tin-tetraiodoporphrin
_space_group_crystal_system triclinic
_space_group_IT_number 2
_space_group_name_Hall '-P 1'
_space_group_name_H-M_alt 'P -1'
_symmetry_space_group_name_Hall '-P 1'
_symmetry_space_group_name_H-M 'P -1'
_atom_sites_solution_hydrogens geom
_audit_creation_method SHELXL-2018/3
_audit_update_record
;
2018-10-31 deposited with the CCDC.
2019-01-02 downloaded from the CCDC.
;
_cell_angle_alpha 100.646(4)
_cell_angle_beta 102.720(4)
_cell_angle_gamma 93.710(4)
_cell_formula_units_Z 1
_cell_length_a 9.6400(5)
_cell_length_b 10.8143(6)
_cell_length_c 15.1088(7)
_cell_measurement_reflns_used 10937
_cell_measurement_temperature 293(2)
_cell_measurement_theta_max 27.3080
_cell_measurement_theta_min 3.4870
_cell_volume 1500.84(14)
_computing_cell_refinement 'CrysAlisPro 1.171.39.33c (Rigaku OD, 2017)'
_computing_data_collection 'CrysAlisPro 1.171.39.33c (Rigaku OD, 2017)'
_computing_data_reduction 'CrysAlisPro 1.171.39.33c (Rigaku OD, 2017)'
_computing_molecular_graphics SHELX
_computing_structure_refinement 'SHELXL-2018/3 (Sheldrick, 2018)'
_computing_structure_solution 'SHELXT 2014/5 (Sheldrick, 2014)'
_diffrn_ambient_temperature 293(2)
_diffrn_measured_fraction_theta_full 0.994
_diffrn_measured_fraction_theta_max 0.994
_diffrn_measurement_device_type 'SuperNova, Single source at offset/far, HyPix3000'
_diffrn_measurement_method '\w scans'
_diffrn_radiation_type MoK\a
_diffrn_radiation_wavelength 0.71073
_diffrn_reflns_av_R_equivalents 0.0852
_diffrn_reflns_av_unetI/netI 0.0668
_diffrn_reflns_Laue_measured_fraction_full 0.994
_diffrn_reflns_Laue_measured_fraction_max 0.994
_diffrn_reflns_limit_h_max 11
_diffrn_reflns_limit_h_min -11
_diffrn_reflns_limit_k_max 12
_diffrn_reflns_limit_k_min -12
_diffrn_reflns_limit_l_max 17
_diffrn_reflns_limit_l_min -17
_diffrn_reflns_number 18299
_diffrn_reflns_point_group_measured_fraction_full 0.994
_diffrn_reflns_point_group_measured_fraction_max 0.994
_diffrn_reflns_theta_full 25.000
_diffrn_reflns_theta_max 25.000
_diffrn_reflns_theta_min 3.497
_diffrn_source 'micro-focus sealed X-ray tube'
_exptl_absorpt_coefficient_mu 3.865
_exptl_absorpt_correction_T_max 1.00000
_exptl_absorpt_correction_T_min 0.68071
_exptl_absorpt_correction_type multi-scan
_exptl_absorpt_process_details
;
CrysAlisPro 1.171.39.46 (Rigaku Oxford Diffraction, 2018)
Empirical absorption correction using spherical harmonics,
 implemented in SCALE3 ABSPACK scaling algorithm.
;
_exptl_crystal_colour purple
_exptl_crystal_density_diffrn 1.904
_exptl_crystal_description Block
_exptl_crystal_F_000 822
_exptl_crystal_size_max 0.200
_exptl_crystal_size_mid 0.150
_exptl_crystal_size_min 0.120
_refine_diff_density_max 1.136
_refine_diff_density_min -1.171
_refine_diff_density_rms 0.145
_refine_ls_extinction_method none
_refine_ls_goodness_of_fit_ref 1.076
_refine_ls_hydrogen_treatment constr
_refine_ls_matrix_type full
_refine_ls_number_parameters 358
_refine_ls_number_reflns 5253
_refine_ls_number_restraints 33
_refine_ls_restrained_S_all 1.078
_refine_ls_R_factor_all 0.0910
_refine_ls_R_factor_gt 0.0599
_refine_ls_shift/su_max 0.000
_refine_ls_shift/su_mean 0.000
_refine_ls_structure_factor_coef Fsqd
_refine_ls_weighting_details 'w=1/[\s^2^(Fo^2^)+(0.1045P)^2^] where P=(Fo^2^+2Fc^2^)/3'
_refine_ls_weighting_scheme calc
_refine_ls_wR_factor_gt 0.1662
_refine_ls_wR_factor_ref 0.1831
_reflns_Friedel_coverage 0.000
_reflns_number_gt 3535
_reflns_number_total 5253
_reflns_threshold_expression 'I > 2\s(I)'
_cod_data_source_file c8ce01877d2.cif
_cod_data_source_block shelx_CCDC6
_cod_depositor_comments 'Adding full bibliography for 7232116--7232123.cif.'
_cod_database_code 7232122
_shelx_shelxl_version_number 2018/3
_shelx_space_group_comment
;
The symmetry employed for this shelxl refinement is uniquely defined
by the following loop, which should always be used as a source of
symmetry information in preference to the above space-group names.
They are only intended as comments.
;
_shelx_estimated_absorpt_t_min 0.512
_shelx_estimated_absorpt_t_max 0.654

loop_
_space_group_symop_operation_xyz
'x, y, z'
'-x, -y, -z'

loop_
_atom_site_label
_atom_site_type_symbol
_atom_site_fract_x
_atom_site_fract_y
_atom_site_fract_z
_atom_site_U_iso_or_equiv
_atom_site_adp_type
_atom_site_occupancy
_atom_site_site_symmetry_order
_atom_site_calc_flag
_atom_site_refinement_flags_posn
_atom_site_refinement_flags_adp
_atom_site_refinement_flags_occupancy
Sn1 Sn 0.500000 0.500000 0.500000 0.0391(2) Uani 1 2 d S . P
I1 I -0.11335(8) 0.18181(9) -0.12212(5) 0.1178(4) Uani 1 1 d . . .
I2 I 1.26299(6) -0.01826(6) 0.38097(4) 0.0783(3) Uani 1 1 d . . .
Br1 Br 0.38274(18) 0.04875(12) 0.91092(8) 0.1224(5) Uani 1 1 d . . .
N1 N 0.2994(5) 0.5315(5) 0.4289(4) 0.0419(13) Uani 1 1 d . . .
N2 N 0.5055(5) 0.3518(5) 0.3904(4) 0.0390(13) Uani 1 1 d . . .
O1 O 0.4274(5) 0.3684(4) 0.5686(3) 0.0526(12) Uani 1 1 d . . .
O2 O 0.2477(6) 0.4549(6) 0.6157(4) 0.0694(15) Uani 1 1 d . . .
C1 C 0.2175(7) 0.6240(6) 0.4602(5) 0.0430(17) Uani 1 1 d . . .
C2 C 0.0945(7) 0.6200(7) 0.3883(5) 0.0525(19) Uani 1 1 d . . .
H2A H 0.019796 0.669589 0.391548 0.063 Uiso 1 1 calc R U .
C3 C 0.1033(7) 0.5332(7) 0.3145(6) 0.060(2) Uani 1 1 d . . .
H3A H 0.037443 0.513577 0.257469 0.072 Uiso 1 1 calc R U .
C4 C 0.2321(7) 0.4761(6) 0.3394(5) 0.0482(18) Uani 1 1 d . . .
C5 C 0.2814(7) 0.3785(6) 0.2839(5) 0.0455(17) Uani 1 1 d . . .
C6 C 0.4091(7) 0.3229(6) 0.3074(5) 0.0465(17) Uani 1 1 d . . .
C7 C 0.4632(8) 0.2300(7) 0.2471(5) 0.056(2) Uani 1 1 d . . .
H7A H 0.417089 0.191138 0.186631 0.068 Uiso 1 1 calc R U .
C8 C 0.5909(8) 0.2091(7) 0.2929(5) 0.056(2) Uani 1 1 d . . .
H8A H 0.650523 0.154155 0.269527 0.067 Uiso 1 1 calc R U .
C9 C 0.6209(7) 0.2847(6) 0.3834(5) 0.0461(17) Uani 1 1 d . . .
C10 C 0.7496(7) 0.2957(6) 0.4528(5) 0.0435(17) Uani 1 1 d . . .
C11 C 0.1894(8) 0.3304(7) 0.1896(5) 0.055(2) Uani 1 1 d . . .
C12 C 0.1071(10) 0.2169(8) 0.1636(6) 0.080(3) Uani 1 1 d . . .
H12A H 0.108394 0.165667 0.206838 0.096 Uiso 1 1 calc R U .
C13 C 0.0229(11) 0.1753(9) 0.0764(7) 0.087(3) Uani 1 1 d . . .
H13A H -0.031061 0.096739 0.062328 0.104 Uiso 1 1 calc R U .
C14 C 0.0152(9) 0.2417(10) 0.0123(6) 0.077(3) Uani 1 1 d . . .
C15 C 0.0973(9) 0.3583(10) 0.0323(6) 0.078(3) Uani 1 1 d . . .
H15 H 0.094845 0.406726 -0.012784 0.093 Uiso 1 1 calc R U .
C16 C 0.1836(9) 0.4011(9) 0.1217(6) 0.072(2) Uani 1 1 d . . .
H16A H 0.238479 0.479220 0.135849 0.086 Uiso 1 1 calc R U .
C17 C 0.8659(7) 0.2179(7) 0.4276(5) 0.052(2) Uani 1 1 d . . .
C18 C 0.8424(7) 0.0882(7) 0.4050(5) 0.0519(19) Uani 1 1 d . . .
H18A H 0.752441 0.046987 0.399972 0.062 Uiso 1 1 calc R U .
C19 C 0.9567(8) 0.0179(7) 0.3895(5) 0.058(2) Uani 1 1 d . . .
H19A H 0.942704 -0.070073 0.373519 0.069 Uiso 1 1 calc R U .
C20 C 1.0906(7) 0.0826(7) 0.3985(5) 0.0540(19) Uani 1 1 d . . .
C21 C 1.1079(8) 0.2119(7) 0.4190(5) 0.058(2) Uani 1 1 d . . .
H21A H 1.196422 0.254937 0.422710 0.070 Uiso 1 1 calc R U .
C22 C 1.0004(8) 0.2769(7) 0.4336(6) 0.0539(19) Uani 1 1 d . . .
H22A H 1.015706 0.364801 0.448278 0.065 Uiso 1 1 calc R U .
C23 C 0.3377(8) 0.3829(7) 0.6190(6) 0.054(2) Uani 1 1 d . . .
C24 C 0.3517(8) 0.2989(7) 0.6907(6) 0.058(2) Uani 1 1 d . . .
C25 C 0.2577(9) 0.3058(9) 0.7461(6) 0.072(2) Uani 1 1 d . . .
H25A H 0.186758 0.360140 0.739984 0.086 Uiso 1 1 calc R U .
C26 C 0.2690(11) 0.2309(10) 0.8117(7) 0.087(3) Uani 1 1 d . . .
H26A H 0.205387 0.235871 0.850101 0.105 Uiso 1 1 calc R U .
C27 C 0.3712(10) 0.1503(8) 0.8214(6) 0.072(2) Uani 1 1 d . . .
C28 C 0.4615(11) 0.1419(9) 0.7632(7) 0.084(3) Uani 1 1 d . . .
H28A H 0.529746 0.084917 0.767360 0.101 Uiso 1 1 calc R U .
C29 C 0.4526(9) 0.2168(9) 0.6982(7) 0.074(2) Uani 1 1 d . . .
H29A H 0.515724 0.211324 0.659477 0.088 Uiso 1 1 calc R U .
C30 C 0.4293(11) 0.5266(17) -0.0074(14) 0.191(7) Uani 1 1 d D U .
H30A H 0.352053 0.458171 -0.025149 0.286 Uiso 1 1 calc R U .
H30B H 0.420932 0.580514 0.049618 0.286 Uiso 1 1 calc R U .
C31 C 0.419(2) 0.6012(19) -0.0819(13) 0.215(8) Uani 1 1 d D U .
H31A H 0.433797 0.547464 -0.137141 0.258 Uiso 1 1 calc R U .
H31B H 0.494750 0.670726 -0.062213 0.258 Uiso 1 1 calc R U .
C32 C 0.278(2) 0.654(2) -0.1062(16) 0.232(9) Uani 1 1 d D U .
H32A H 0.278587 0.700770 -0.154389 0.348 Uiso 1 1 calc R U .
H32B H 0.201723 0.585931 -0.127446 0.348 Uiso 1 1 calc R U .
H32C H 0.262748 0.709338 -0.052431 0.348 Uiso 1 1 calc R U .

loop_
_atom_site_aniso_label
_atom_site_aniso_U_11
_atom_site_aniso_U_22
_atom_site_aniso_U_33
_atom_site_aniso_U_23
_atom_site_aniso_U_13
_atom_site_aniso_U_12
Sn1 0.0345(4) 0.0423(4) 0.0366(4) 0.0028(3) 0.0028(3) 0.0102(3)
I1 0.1012(6) 0.1622(8) 0.0580(5) -0.0052(5) -0.0245(4) 0.0124(5)
I2 0.0697(4) 0.0969(5) 0.0747(5) 0.0130(4) 0.0241(3) 0.0450(3)
Br1 0.1893(14) 0.1092(9) 0.0825(8) 0.0444(7) 0.0359(9) 0.0324(9)
N1 0.039(3) 0.049(3) 0.036(3) 0.005(3) 0.005(2) 0.014(2)
N2 0.039(3) 0.043(3) 0.033(3) 0.003(3) 0.005(2) 0.015(2)
O1 0.058(3) 0.049(3) 0.049(3) 0.004(2) 0.011(2) 0.012(2)
O2 0.058(3) 0.086(4) 0.076(4) 0.029(3) 0.024(3) 0.026(3)
C1 0.040(4) 0.040(4) 0.046(4) 0.005(3) 0.005(3) 0.011(3)
C2 0.041(4) 0.059(5) 0.053(5) 0.008(4) 0.002(3) 0.018(3)
C3 0.039(4) 0.071(5) 0.056(5) -0.006(4) -0.007(3) 0.029(4)
C4 0.037(4) 0.052(4) 0.048(4) 0.002(4) -0.003(3) 0.013(3)
C5 0.050(4) 0.046(4) 0.037(4) 0.001(3) 0.007(3) 0.015(3)
C6 0.044(4) 0.049(4) 0.043(4) 0.005(3) 0.005(3) 0.014(3)
C7 0.059(4) 0.061(5) 0.040(4) 0.000(4) -0.002(4) 0.024(4)
C8 0.066(5) 0.054(4) 0.042(4) -0.006(4) 0.010(4) 0.029(4)
C9 0.051(4) 0.045(4) 0.040(4) 0.003(3) 0.010(3) 0.006(3)
C10 0.039(4) 0.048(4) 0.047(4) 0.013(4) 0.012(3) 0.016(3)
C11 0.062(5) 0.059(5) 0.041(4) 0.011(4) 0.001(4) 0.023(4)
C12 0.086(6) 0.068(6) 0.067(6) 0.006(5) -0.014(5) -0.003(5)
C13 0.091(7) 0.080(6) 0.061(6) 0.003(5) -0.029(5) -0.004(5)
C14 0.061(5) 0.105(8) 0.046(5) -0.007(5) -0.014(4) 0.021(5)
C15 0.065(5) 0.107(8) 0.058(6) 0.021(5) 0.001(4) 0.019(5)
C16 0.071(5) 0.084(6) 0.050(5) 0.000(5) 0.003(4) 0.010(5)
C17 0.048(4) 0.048(4) 0.050(5) 0.000(4) -0.003(3) 0.018(3)
C18 0.043(4) 0.050(5) 0.056(5) -0.003(4) 0.009(3) 0.008(3)
C19 0.063(5) 0.046(4) 0.054(5) -0.001(4) 0.001(4) 0.017(4)
C20 0.042(4) 0.065(5) 0.053(5) 0.004(4) 0.011(3) 0.021(4)
C21 0.048(4) 0.055(5) 0.069(5) 0.003(4) 0.020(4) 0.005(4)
C22 0.052(5) 0.043(4) 0.069(5) 0.011(4) 0.020(4) 0.004(4)
C23 0.042(4) 0.050(5) 0.063(5) 0.008(4) 0.003(4) 0.007(4)
C24 0.054(5) 0.058(5) 0.055(5) 0.005(4) 0.008(4) 0.006(4)
C25 0.063(5) 0.085(6) 0.076(6) 0.028(5) 0.019(5) 0.033(5)
C26 0.087(7) 0.110(8) 0.078(7) 0.025(6) 0.035(5) 0.025(6)
C27 0.087(6) 0.078(6) 0.052(5) 0.020(5) 0.012(5) 0.010(5)
C28 0.090(7) 0.075(6) 0.094(7) 0.027(6) 0.020(6) 0.034(5)
C29 0.069(6) 0.082(6) 0.080(6) 0.024(5) 0.028(5) 0.026(5)
C30 0.197(9) 0.191(9) 0.182(9) 0.034(6) 0.049(7) -0.001(6)
C31 0.206(14) 0.222(14) 0.208(15) 0.016(12) 0.072(13) -0.045(12)
C32 0.206(17) 0.251(19) 0.29(2) 0.065(17) 0.142(17) 0.042(16)

loop_
_atom_type_symbol
_atom_type_description
_atom_type_scat_dispersion_real
_atom_type_scat_dispersion_imag
_atom_type_scat_source
C C 0.0033 0.0016 'International Tables Vol C Tables 4.2.6.8 and 6.1.1.4'
H H 0.0000 0.0000 'International Tables Vol C Tables 4.2.6.8 and 6.1.1.4'
Br Br -0.2901 2.4595 'International Tables Vol C Tables 4.2.6.8 and 6.1.1.4'
I I -0.4742 1.8119 'International Tables Vol C Tables 4.2.6.8 and 6.1.1.4'
N N 0.0061 0.0033 'International Tables Vol C Tables 4.2.6.8 and 6.1.1.4'
O O 0.0106 0.0060 'International Tables Vol C Tables 4.2.6.8 and 6.1.1.4'
Sn Sn -0.6537 1.4246 'International Tables Vol C Tables 4.2.6.8 and 6.1.1.4'

loop_
_geom_angle_atom_site_label_1
_geom_angle_atom_site_label_2
_geom_angle_atom_site_label_3
_geom_angle
_geom_angle_site_symmetry_1
_geom_angle_site_symmetry_3
N1 Sn1 N1 180.0 . 2_666
N1 Sn1 O1 83.6(2) . 2_666
N1 Sn1 O1 96.4(2) 2_666 2_666
N1 Sn1 O1 96.4(2) . .
N1 Sn1 O1 83.6(2) 2_666 .
O1 Sn1 O1 180.0 2_666 .
N1 Sn1 N2 90.30(19) . 2_666
N1 Sn1 N2 89.7(2) 2_666 2_666
O1 Sn1 N2 89.2(2) 2_666 2_666
O1 Sn1 N2 90.8(2) . 2_666
N1 Sn1 N2 89.7(2) . .
N1 Sn1 N2 90.30(19) 2_666 .
O1 Sn1 N2 90.8(2) 2_666 .
O1 Sn1 N2 89.2(2) . .
N2 Sn1 N2 180.0(2) 2_666 .
C4 N1 C1 107.7(5) . .
C4 N1 Sn1 126.2(4) . .
C1 N1 Sn1 125.6(4) . .
C6 N2 C9 108.2(5) . .
C6 N2 Sn1 125.3(4) . .
C9 N2 Sn1 125.3(4) . .
C23 O1 Sn1 126.8(5) . .
N1 C1 C10 126.0(6) . 2_666
N1 C1 C2 107.5(6) . .
C10 C1 C2 126.5(6) 2_666 .
C3 C2 C1 108.8(6) . .
C3 C2 H2A 125.6 . .
C1 C2 H2A 125.6 . .
C2 C3 C4 107.6(6) . .
C2 C3 H3A 126.2 . .
C4 C3 H3A 126.2 . .
N1 C4 C5 125.0(6) . .
N1 C4 C3 108.2(6) . .
C5 C4 C3 126.8(6) . .
C4 C5 C6 127.2(6) . .
C4 C5 C11 115.9(6) . .
C6 C5 C11 117.0(6) . .
N2 C6 C5 125.9(6) . .
N2 C6 C7 107.8(6) . .
C5 C6 C7 126.3(6) . .
C8 C7 C6 107.9(6) . .
C8 C7 H7A 126.0 . .
C6 C7 H7A 126.0 . .
C7 C8 C9 108.4(7) . .
C7 C8 H8A 125.8 . .
C9 C8 H8A 125.8 . .
N2 C9 C8 107.6(6) . .
N2 C9 C10 125.9(6) . .
C8 C9 C10 126.4(6) . .
C1 C10 C9 126.4(6) 2_666 .
C1 C10 C17 116.8(6) 2_666 .
C9 C10 C17 116.7(6) . .
C12 C11 C16 115.8(7) . .
C12 C11 C5 123.7(7) . .
C16 C11 C5 120.5(7) . .
C11 C12 C13 122.4(9) . .
C11 C12 H12A 118.8 . .
C13 C12 H12A 118.8 . .
C14 C13 C12 122.4(9) . .
C14 C13 H13A 118.8 . .
C12 C13 H13A 118.8 . .
C13 C14 C15 119.2(8) . .
C13 C14 I1 123.6(8) . .
C15 C14 I1 117.2(8) . .
C14 C15 C16 118.5(9) . .
C14 C15 H15 120.7 . .
C16 C15 H15 120.7 . .
C11 C16 C15 121.7(9) . .
C11 C16 H16A 119.1 . .
C15 C16 H16A 119.1 . .
C18 C17 C22 119.2(6) . .
C18 C17 C10 120.5(6) . .
C22 C17 C10 120.1(6) . .
C17 C18 C19 119.2(7) . .
C17 C18 H18A 120.4 . .
C19 C18 H18A 120.4 . .
C20 C19 C18 118.9(7) . .
C20 C19 H19A 120.5 . .
C18 C19 H19A 120.5 . .
C21 C20 C19 119.7(7) . .
C21 C20 I2 120.4(6) . .
C19 C20 I2 119.9(5) . .
C22 C21 C20 120.9(7) . .
C22 C21 H21A 119.6 . .
C20 C21 H21A 119.6 . .
C21 C22 C17 122.0(7) . .
C21 C22 H22A 119.0 . .
C17 C22 H22A 119.0 . .
O2 C23 O1 126.8(8) . .
O2 C23 C24 119.1(8) . .
O1 C23 C24 114.1(6) . .
C25 C24 C29 120.2(8) . .
C25 C24 C23 118.2(7) . .
C29 C24 C23 121.6(8) . .
C24 C25 C26 119.0(8) . .
C24 C25 H25A 120.5 . .
C26 C25 H25A 120.5 . .
C27 C26 C25 121.4(9) . .
C27 C26 H26A 119.3 . .
C25 C26 H26A 119.3 . .
C26 C27 C28 118.6(9) . .
C26 C27 Br1 120.3(8) . .
C28 C27 Br1 121.0(7) . .
C27 C28 C29 120.6(9) . .
C27 C28 H28A 119.7 . .
C29 C28 H28A 119.7 . .
C24 C29 C28 120.0(9) . .
C24 C29 H29A 120.0 . .
C28 C29 H29A 120.0 . .
C31 C30 C30 109(2) . 2_665
C31 C30 H30A 109.8 . .
C30 C30 H30A 109.8 2_665 .
C31 C30 H30B 109.8 . .
C30 C30 H30B 109.8 2_665 .
H30A C30 H30B 108.3 . .
C30 C31 C32 114.1(15) . .
C30 C31 H31A 108.7 . .
C32 C31 H31A 108.7 . .
C30 C31 H31B 108.7 . .
C32 C31 H31B 108.7 . .
H31A C31 H31B 107.6 . .
C31 C32 H32A 109.5 . .
C31 C32 H32B 109.5 . .
H32A C32 H32B 109.5 . .
C31 C32 H32C 109.5 . .
H32A C32 H32C 109.5 . .
H32B C32 H32C 109.5 . .

loop_
_geom_bond_atom_site_label_1
_geom_bond_atom_site_label_2
_geom_bond_distance
_geom_bond_site_symmetry_2
Sn1 N1 2.078(5) .
Sn1 N1 2.078(5) 2_666
Sn1 O1 2.080(5) 2_666
Sn1 O1 2.080(5) .
Sn1 N2 2.093(5) 2_666
Sn1 N2 2.093(5) .
I1 C14 2.093(8) .
I2 C20 2.084(7) .
Br1 C27 1.883(9) .
N1 C4 1.368(8) .
N1 C1 1.393(8) .
N2 C6 1.356(8) .
N2 C9 1.380(8) .
O1 C23 1.271(9) .
O2 C23 1.202(8) .
C1 C10 1.394(9) 2_666
C1 C2 1.413(9) .
C2 C3 1.340(10) .
C2 H2A 0.9300 .
C3 C4 1.429(9) .
C3 H3A 0.9300 .
C4 C5 1.399(9) .
C5 C6 1.409(9) .
C5 C11 1.482(9) .
C6 C7 1.431(10) .
C7 C8 1.328(9) .
C7 H7A 0.9300 .
C8 C9 1.415(9) .
C8 H8A 0.9300 .
C9 C10 1.419(9) .
C10 C17 1.517(9) .
C11 C12 1.360(11) .
C11 C16 1.382(11) .
C12 C13 1.364(11) .
C12 H12A 0.9300 .
C13 C14 1.301(13) .
C13 H13A 0.9300 .
C14 C15 1.390(13) .
C15 C16 1.399(11) .
C15 H15 0.9300 .
C16 H16A 0.9300 .
C17 C18 1.372(9) .
C17 C22 1.384(10) .
C18 C19 1.415(9) .
C18 H18A 0.9300 .
C19 C20 1.395(11) .
C19 H19A 0.9300 .
C20 C21 1.367(10) .
C21 C22 1.324(10) .
C21 H21A 0.9300 .
C22 H22A 0.9300 .
C23 C24 1.526(11) .
C24 C25 1.360(11) .
C24 C29 1.359(11) .
C25 C26 1.382(13) .
C25 H25A 0.9300 .
C26 C27 1.358(12) .
C26 H26A 0.9300 .
C27 C28 1.364(12) .
C28 C29 1.376(13) .
C28 H28A 0.9300 .
C29 H29A 0.9300 .
C30 C31 1.491(9) .
C30 C30 1.501(10) 2_665
C30 H30A 0.9700 .
C30 H30B 0.9700 .
C31 C32 1.507(10) .
C31 H31A 0.9700 .
C31 H31B 0.9700 .
C32 H32A 0.9600 .
C32 H32B 0.9600 .
C32 H32C 0.9600 .

loop_
_geom_hbond_atom_site_label_D
_geom_hbond_atom_site_label_H
_geom_hbond_atom_site_label_A
_geom_hbond_distance_DH
_geom_hbond_distance_HA
_geom_hbond_distance_DA
_geom_hbond_angle_DHA
_geom_hbond_site_symmetry_A
_geom_hbond_publ_flag
C8 H8A Br1 0.93 3.11 3.820(7) 134.6 2_656 yes
C26 H26A I1 0.93 3.22 4.054(10) 149.9 1_556 yes
C28 H28A I2 0.93 3.33 3.939(11) 125.0 2_756 yes

loop_
_geom_torsion_atom_site_label_1
_geom_torsion_atom_site_label_2
_geom_torsion_atom_site_label_3
_geom_torsion_atom_site_label_4
_geom_torsion
_geom_torsion_site_symmetry_1
_geom_torsion_site_symmetry_4
C4 N1 C1 C10 -178.4(7) . 2_666
Sn1 N1 C1 C10 -5.5(10) . 2_666
C4 N1 C1 C2 2.4(8) . .
Sn1 N1 C1 C2 175.3(5) . .
N1 C1 C2 C3 -2.7(9) . .
C10 C1 C2 C3 178.2(7) 2_666 .
C1 C2 C3 C4 1.9(10) . .
C1 N1 C4 C5 -180.0(7) . .
Sn1 N1 C4 C5 7.2(11) . .
C1 N1 C4 C3 -1.3(8) . .
Sn1 N1 C4 C3 -174.2(5) . .
C2 C3 C4 N1 -0.4(9) . .
C2 C3 C4 C5 178.3(8) . .
N1 C4 C5 C6 -2.6(13) . .
C3 C4 C5 C6 179.0(8) . .
N1 C4 C5 C11 178.5(7) . .
C3 C4 C5 C11 0.1(11) . .
C9 N2 C6 C5 -175.2(7) . .
Sn1 N2 C6 C5 -7.0(10) . .
C9 N2 C6 C7 2.5(8) . .
Sn1 N2 C6 C7 170.7(5) . .
C4 C5 C6 N2 2.5(13) . .
C11 C5 C6 N2 -178.6(7) . .
C4 C5 C6 C7 -174.7(8) . .
C11 C5 C6 C7 4.2(12) . .
N2 C6 C7 C8 -2.4(9) . .
C5 C6 C7 C8 175.3(7) . .
C6 C7 C8 C9 1.3(9) . .
C6 N2 C9 C8 -1.7(8) . .
Sn1 N2 C9 C8 -169.9(5) . .
C6 N2 C9 C10 174.8(7) . .
Sn1 N2 C9 C10 6.6(10) . .
C7 C8 C9 N2 0.2(9) . .
C7 C8 C9 C10 -176.3(7) . .
N2 C9 C10 C1 -0.2(12) . 2_666
C8 C9 C10 C1 175.7(8) . 2_666
N2 C9 C10 C17 -176.4(6) . .
C8 C9 C10 C17 -0.5(11) . .
C4 C5 C11 C12 -106.3(9) . .
C6 C5 C11 C12 74.7(10) . .
C4 C5 C11 C16 73.9(9) . .
C6 C5 C11 C16 -105.1(8) . .
C16 C11 C12 C13 -0.6(14) . .
C5 C11 C12 C13 179.6(8) . .
C11 C12 C13 C14 -0.2(16) . .
C12 C13 C14 C15 1.1(16) . .
C12 C13 C14 I1 -179.7(8) . .
C13 C14 C15 C16 -1.1(14) . .
I1 C14 C15 C16 179.6(6) . .
C12 C11 C16 C15 0.5(12) . .
C5 C11 C16 C15 -179.7(7) . .
C14 C15 C16 C11 0.4(13) . .
C1 C10 C17 C18 121.7(7) 2_666 .
C9 C10 C17 C18 -61.7(9) . .
C1 C10 C17 C22 -53.6(10) 2_666 .
C9 C10 C17 C22 123.0(8) . .
C22 C17 C18 C19 0.7(11) . .
C10 C17 C18 C19 -174.7(7) . .
C17 C18 C19 C20 0.6(11) . .
C18 C19 C20 C21 -2.2(12) . .
C18 C19 C20 I2 177.7(5) . .
C19 C20 C21 C22 2.4(13) . .
I2 C20 C21 C22 -177.5(6) . .
C20 C21 C22 C17 -1.0(13) . .
C18 C17 C22 C21 -0.6(12) . .
C10 C17 C22 C21 174.8(7) . .
Sn1 O1 C23 O2 24.0(10) . .
Sn1 O1 C23 C24 -155.4(5) . .
O2 C23 C24 C25 2.2(11) . .
O1 C23 C24 C25 -178.3(7) . .
O2 C23 C24 C29 -179.3(8) . .
O1 C23 C24 C29 0.1(11) . .
C29 C24 C25 C26 1.8(13) . .
C23 C24 C25 C26 -179.7(8) . .
C24 C25 C26 C27 -0.5(15) . .
C25 C26 C27 C28 -1.6(15) . .
C25 C26 C27 Br1 -179.5(7) . .
C26 C27 C28 C29 2.3(15) . .
Br1 C27 C28 C29 -179.7(7) . .
C25 C24 C29 C28 -1.1(13) . .
C23 C24 C29 C28 -179.5(8) . .
C27 C28 C29 C24 -1.0(14) . .
C30 C30 C31 C32 177(2) 2_665 .
